data_1554616
loop_
_publ_author_name
'Chaari, Mahdi'
'Kelemen, Zsolt'
'Choquesillo-Lazarte, Duane'
'Gaztelumendi, Nerea'
'Teixidor, Francesc'
'Vi\~nas, Clara'
'Nogu\'es, Carme'
'N\'u\~nez, Rosario'

_publ_section_title
;
 Efficient blue light emitting materials based on m-carborane-anthracene
 dyads. Structure, photophysics and bioimaging studies.
;
_journal_issue 12
_journal_name_full 'Biomaterials science'
_journal_page_first 5324
_journal_page_last 5337
_journal_paper_doi 10.1039/c9bm00903e
_journal_volume 7
_journal_year 2019
_chemical_formula_moiety 'C17 H22 B10'
_chemical_formula_sum 'C17 H22 B10'
_chemical_formula_weight 334.44
_space_group_crystal_system triclinic
_space_group_IT_number 2
_space_group_name_Hall '-P 1'
_space_group_name_H-M_alt 'P -1'
_atom_sites_solution_hydrogens geom
_audit_creation_date 2016-11-24
_audit_creation_method
;
Olex2 1.2
(compiled 2016.09.09 svn.r3337 for OlexSys, GUI svn.r5227)
;
_audit_update_record
;
2019-04-02 deposited with the CCDC.	2019-09-30 downloaded from the CCDC.
;
_cell_angle_alpha 107.511(2)
_cell_angle_beta 102.996(3)
_cell_angle_gamma 102.125(3)
_cell_formula_units_Z 2
_cell_length_a 6.9712(5)
_cell_length_b 11.7604(7)
_cell_length_c 12.9797(6)
_cell_measurement_reflns_used 7094
_cell_measurement_temperature 293(2)
_cell_measurement_theta_max 30.457
_cell_measurement_theta_min 3.006
_cell_volume 943.63(10)
_computing_cell_refinement 'Bruker Apex3, 2016'
_computing_data_collection 'Bruker Apex3, 2016'
_computing_data_reduction 'SAINT v8.37A (Bruker, 2015)'
_computing_molecular_graphics 'Olex2 (Dolomanov et al., 2009)'
_computing_publication_material 'Olex2 (Dolomanov et al., 2009)'
_computing_structure_refinement 'XL (Sheldrick, 2008)'
_computing_structure_solution 'XS (Sheldrick, 2008)'
_diffrn_ambient_temperature 293(2)
_diffrn_measured_fraction_theta_full 0.993
_diffrn_measured_fraction_theta_max 0.994
_diffrn_measurement_device_type 'Bruker D8 Venture'
_diffrn_measurement_method '\f and \w scans'
_diffrn_radiation_monochromator multilayer
_diffrn_radiation_type MoK\a
_diffrn_radiation_wavelength 0.71073
_diffrn_reflns_av_R_equivalents 0.0435
_diffrn_reflns_av_unetI/netI 0.0431
_diffrn_reflns_Laue_measured_fraction_full 0.993
_diffrn_reflns_Laue_measured_fraction_max 0.994
_diffrn_reflns_limit_h_max 9
_diffrn_reflns_limit_h_min -9
_diffrn_reflns_limit_k_max 15
_diffrn_reflns_limit_k_min -15
_diffrn_reflns_limit_l_max 16
_diffrn_reflns_limit_l_min -16
_diffrn_reflns_number 14540
_diffrn_reflns_point_group_measured_fraction_full 0.993
_diffrn_reflns_point_group_measured_fraction_max 0.994
_diffrn_reflns_theta_full 25.242
_diffrn_reflns_theta_max 27.483
_diffrn_reflns_theta_min 1.903
_diffrn_source 'high brilliance microfocus sealed tube'
_diffrn_standards_number 0
_exptl_absorpt_coefficient_mu 0.058
_exptl_absorpt_correction_T_max 0.7461
_exptl_absorpt_correction_T_min 0.6166
_exptl_absorpt_correction_type multi-scan
_exptl_absorpt_process_details
;
SADABS-2014/5 (Bruker,2014/5) was used for absorption correction.
wR2(int) was 0.1275 before and 0.0498 after correction.
The Ratio of minimum to maximum transmission is 0.8264.
The \l/2 correction factor is Not present.
;
_exptl_crystal_colour yellow
_exptl_crystal_density_diffrn 1.177
_exptl_crystal_description prism
_exptl_crystal_F_000 348
_exptl_crystal_size_max 0.14
_exptl_crystal_size_mid 0.12
_exptl_crystal_size_min 0.1
_refine_diff_density_max 0.181
_refine_diff_density_min -0.184
_refine_diff_density_rms 0.032
_refine_ls_extinction_method none
_refine_ls_goodness_of_fit_ref 1.030
_refine_ls_hydrogen_treatment constr
_refine_ls_matrix_type full
_refine_ls_number_parameters 244
_refine_ls_number_reflns 4275
_refine_ls_number_restraints 0
_refine_ls_restrained_S_all 1.030
_refine_ls_R_factor_all 0.0874
_refine_ls_R_factor_gt 0.0577
_refine_ls_shift/su_max 0.000
_refine_ls_shift/su_mean 0.000
_refine_ls_structure_factor_coef Fsqd
_refine_ls_weighting_details 'w=1/[\s^2^(Fo^2^)+(0.0766P)^2^+0.1911P] where P=(Fo^2^+2Fc^2^)/3'
_refine_ls_weighting_scheme calc
_refine_ls_wR_factor_gt 0.1464
_refine_ls_wR_factor_ref 0.1624
_reflns_Friedel_coverage 0.000
_reflns_number_gt 2956
_reflns_number_total 4275
_reflns_threshold_expression 'I > 2\s(I)'
_cod_data_source_file c9bm00903e2.cif
_cod_data_source_block cm1
_cod_database_code 1554616
_shelx_space_group_comment
;
The symmetry employed for this shelxl refinement is uniquely defined
by the following loop, which should always be used as a source of
symmetry information in preference to the above space-group names.
They are only intended as comments.
;
_shelx_estimated_absorpt_t_max 0.994
_shelx_estimated_absorpt_t_min 0.992
_olex2_refinement_description
;
1. Fixed Uiso
 At 1.2 times of:
  All B(H) groups, All C(H) groups, All C(H,H) groups
2.a Secondary CH2 refined with riding coordinates:
 C13(H13A,H13B)
2.b Aromatic/amide H refined with riding coordinates:
 C16(H16), C17(H17), C18(H18), C19(H19), C21(H21), C23(H23), C24(H24),
 C25(H25), C26(H26)
2.c Boron cage BH refined with riding coordinates:
 B2(H2), B3(H3), B4(H4), B5(H5), B6(H6), B7(H7), C8(H8), B9(H9), B10(H10),
 B11(H11), B12(H12)
;
_shelx_shelxl_version_number 2014/7
_olex2_submission_special_instructions 'No special instructions were received'

loop_
_space_group_symop_operation_xyz
'x, y, z'
'-x, -y, -z'

loop_
_atom_site_label
_atom_site_type_symbol
_atom_site_fract_x
_atom_site_fract_y
_atom_site_fract_z
_atom_site_U_iso_or_equiv
_atom_site_adp_type
_atom_site_occupancy
_atom_site_site_symmetry_order
_atom_site_calc_flag
_atom_site_refinement_flags_posn
C1 C 0.5950(2) 0.48030(13) 0.73203(12) 0.0358(3) Uani 1 1 d .
B2 B 0.8339(3) 0.53635(19) 0.83404(17) 0.0488(5) Uani 1 1 d .
H2 H 0.9384 0.4799 0.8460 0.059 Uiso 1 1 calc R
B3 B 0.6032(3) 0.51374(18) 0.87042(15) 0.0466(5) Uani 1 1 d .
H3 H 0.5571 0.4432 0.9069 0.056 Uiso 1 1 calc R
B4 B 0.4182(3) 0.54750(17) 0.77521(17) 0.0450(4) Uani 1 1 d .
H4 H 0.2523 0.4991 0.7500 0.054 Uiso 1 1 calc R
B5 B 0.5345(3) 0.59133(17) 0.68011(16) 0.0450(4) Uani 1 1 d .
H5 H 0.4444 0.5707 0.5919 0.054 Uiso 1 1 calc R
B6 B 0.7906(3) 0.58339(18) 0.71606(17) 0.0466(5) Uani 1 1 d .
H6 H 0.8667 0.5568 0.6508 0.056 Uiso 1 1 calc R
B7 B 0.8097(4) 0.6521(2) 0.94908(18) 0.0563(5) Uani 1 1 d .
H7 H 0.8973 0.6724 1.0377 0.068 Uiso 1 1 calc R
C8 C 0.5612(3) 0.65610(16) 0.90591(15) 0.0555(5) Uani 1 1 d .
H8 H 0.4824 0.6807 0.9702 0.067 Uiso 1 1 calc R
B9 B 0.5140(3) 0.70567(18) 0.79555(18) 0.0508(5) Uani 1 1 d .
H9 H 0.4086 0.7617 0.7843 0.061 Uiso 1 1 calc R
B10 B 0.7421(3) 0.72999(18) 0.75833(18) 0.0529(5) Uani 1 1 d .
H10 H 0.7869 0.8006 0.7216 0.063 Uiso 1 1 calc R
B11 B 0.9279(3) 0.6958(2) 0.85342(19) 0.0555(5) Uani 1 1 d .
H11 H 1.0939 0.7440 0.8784 0.067 Uiso 1 1 calc R
B12 B 0.7551(3) 0.77191(19) 0.90281(18) 0.0537(5) Uani 1 1 d .
H12 H 0.8074 0.8699 0.9612 0.064 Uiso 1 1 calc R
C13 C 0.5287(2) 0.34456(14) 0.64813(13) 0.0404(4) Uani 1 1 d .
H13A H 0.4856 0.3449 0.5718 0.049 Uiso 1 1 calc R
H13B H 0.6490 0.3149 0.6553 0.049 Uiso 1 1 calc R
C14 C 0.3576(2) 0.25104(13) 0.66030(13) 0.0390(4) Uani 1 1 d .
C15 C 0.1503(3) 0.22698(14) 0.59701(13) 0.0417(4) Uani 1 1 d .
C16 C 0.0883(3) 0.28731(17) 0.52047(15) 0.0547(5) Uani 1 1 d .
H16 H 0.1876 0.3489 0.5139 0.066 Uiso 1 1 calc R
C17 C -0.1106(3) 0.2576(2) 0.45724(16) 0.0657(5) Uani 1 1 d .
H17 H -0.1451 0.2984 0.4078 0.079 Uiso 1 1 calc R
C18 C -0.2662(3) 0.1656(2) 0.46537(18) 0.0694(6) Uani 1 1 d .
H18 H -0.4020 0.1450 0.4206 0.083 Uiso 1 1 calc R
C19 C -0.2179(3) 0.10778(18) 0.53794(18) 0.0632(5) Uani 1 1 d .
H19 H -0.3220 0.0482 0.5437 0.076 Uiso 1 1 calc R
C20 C -0.0100(3) 0.13570(15) 0.60664(14) 0.0478(4) Uani 1 1 d .
C21 C 0.0407(3) 0.07360(16) 0.67960(16) 0.0551(5) Uani 1 1 d .
H21 H -0.0643 0.0166 0.6875 0.066 Uiso 1 1 calc R
C22 C 0.2433(3) 0.09411(14) 0.74104(14) 0.0483(4) Uani 1 1 d .
C23 C 0.2954(4) 0.02459(16) 0.81108(16) 0.0637(6) Uani 1 1 d .
H23 H 0.1903 -0.0316 0.8198 0.076 Uiso 1 1 calc R
C24 C 0.4925(4) 0.03882(18) 0.86441(17) 0.0689(6) Uani 1 1 d .
H24 H 0.5228 -0.0078 0.9090 0.083 Uiso 1 1 calc R
C25 C 0.6535(4) 0.12429(18) 0.85293(17) 0.0656(5) Uani 1 1 d .
H25 H 0.7897 0.1327 0.8892 0.079 Uiso 1 1 calc R
C26 C 0.6124(3) 0.19452(16) 0.78958(15) 0.0540(5) Uani 1 1 d .
H26 H 0.7215 0.2517 0.7848 0.065 Uiso 1 1 calc R
C27 C 0.4067(3) 0.18301(14) 0.73017(13) 0.0422(4) Uani 1 1 d .

loop_
_atom_site_aniso_label
_atom_site_aniso_U_11
_atom_site_aniso_U_22
_atom_site_aniso_U_33
_atom_site_aniso_U_23
_atom_site_aniso_U_13
_atom_site_aniso_U_12
C1 0.0377(8) 0.0391(8) 0.0379(8) 0.0194(6) 0.0172(6) 0.0125(6)
B2 0.0410(10) 0.0529(11) 0.0519(11) 0.0212(9) 0.0095(8) 0.0154(9)
B3 0.0641(13) 0.0445(10) 0.0385(9) 0.0197(8) 0.0232(9) 0.0161(9)
B4 0.0434(10) 0.0421(10) 0.0531(11) 0.0153(8) 0.0222(9) 0.0152(8)
B5 0.0530(11) 0.0408(10) 0.0446(10) 0.0218(8) 0.0131(8) 0.0141(8)
B6 0.0462(11) 0.0458(10) 0.0526(11) 0.0210(9) 0.0254(9) 0.0078(8)
B7 0.0633(13) 0.0527(12) 0.0441(11) 0.0170(9) 0.0076(10) 0.0102(10)
C8 0.0681(12) 0.0489(10) 0.0512(10) 0.0150(8) 0.0283(9) 0.0151(9)
B9 0.0552(12) 0.0394(10) 0.0579(12) 0.0171(9) 0.0162(10) 0.0166(9)
B10 0.0644(13) 0.0402(10) 0.0562(12) 0.0232(9) 0.0229(10) 0.0072(9)
B11 0.0427(11) 0.0531(12) 0.0629(13) 0.0205(10) 0.0127(10) 0.0037(9)
B12 0.0613(13) 0.0406(10) 0.0512(11) 0.0128(9) 0.0153(10) 0.0070(9)
C13 0.0470(9) 0.0383(8) 0.0413(8) 0.0162(7) 0.0205(7) 0.0137(7)
C14 0.0468(9) 0.0331(7) 0.0380(8) 0.0111(6) 0.0174(7) 0.0117(7)
C15 0.0490(9) 0.0338(8) 0.0390(8) 0.0074(6) 0.0159(7) 0.0117(7)
C16 0.0578(11) 0.0529(10) 0.0485(10) 0.0171(8) 0.0108(8) 0.0151(9)
C17 0.0654(13) 0.0715(13) 0.0525(11) 0.0162(10) 0.0060(9) 0.0276(11)
C18 0.0505(12) 0.0778(14) 0.0584(12) -0.0005(10) 0.0064(9) 0.0246(11)
C19 0.0468(11) 0.0555(11) 0.0673(12) 0.0003(10) 0.0182(9) 0.0067(9)
C20 0.0482(10) 0.0370(8) 0.0492(9) 0.0033(7) 0.0196(8) 0.0082(7)
C21 0.0633(12) 0.0381(9) 0.0624(11) 0.0140(8) 0.0327(10) 0.0042(8)
C22 0.0689(12) 0.0312(8) 0.0460(9) 0.0119(7) 0.0259(9) 0.0120(8)
C23 0.1022(17) 0.0383(9) 0.0559(11) 0.0207(8) 0.0350(12) 0.0148(10)
C24 0.1147(19) 0.0467(10) 0.0482(11) 0.0223(9) 0.0189(12) 0.0297(12)
C25 0.0866(15) 0.0532(11) 0.0535(11) 0.0195(9) 0.0082(10) 0.0282(11)
C26 0.0610(12) 0.0465(10) 0.0544(10) 0.0208(8) 0.0135(9) 0.0170(8)
C27 0.0555(10) 0.0320(8) 0.0409(8) 0.0111(6) 0.0196(7) 0.0144(7)

loop_
_atom_type_symbol
_atom_type_description
_atom_type_scat_dispersion_real
_atom_type_scat_dispersion_imag
_atom_type_scat_source
C C 0.0033 0.0016 'International Tables Vol C Tables 4.2.6.8 and 6.1.1.4'
H H 0.0000 0.0000 'International Tables Vol C Tables 4.2.6.8 and 6.1.1.4'
B B 0.0013 0.0007 'International Tables Vol C Tables 4.2.6.8 and 6.1.1.4'

loop_
_geom_angle_atom_site_label_1
_geom_angle_atom_site_label_2
_geom_angle_atom_site_label_3
_geom_angle
B3 C1 B2 61.92(11)
B3 C1 B4 62.63(11)
B3 C1 B5 113.03(12)
B3 C1 B6 112.55(13)
B4 C1 B2 113.26(13)
B4 C1 B5 61.82(10)
B4 C1 B6 112.78(12)
B5 C1 B2 112.54(13)
B6 C1 B2 61.60(11)
B6 C1 B5 61.91(11)
C13 C1 B2 117.94(12)
C13 C1 B3 121.28(12)
C13 C1 B4 121.07(13)
C13 C1 B5 117.88(13)
C13 C1 B6 115.90(12)
C1 B2 H2 124.3
C1 B2 B3 58.40(10)
C1 B2 B6 58.98(10)
C1 B2 B7 105.15(14)
C1 B2 B11 105.71(14)
B3 B2 H2 121.7
B3 B2 B11 108.45(14)
B6 B2 H2 121.7
B6 B2 B3 107.53(14)
B6 B2 B11 60.00(12)
B7 B2 H2 122.2
B7 B2 B3 60.12(12)
B7 B2 B6 107.92(14)
B7 B2 B11 60.38(12)
B11 B2 H2 121.8
C1 B3 B2 59.68(10)
C1 B3 H3 124.4
C1 B3 B4 58.75(10)
C1 B3 B7 105.88(13)
C1 B3 C8 102.45(12)
B2 B3 H3 121.8
B2 B3 B4 108.29(13)
B2 B3 B7 59.79(12)
B4 B3 H3 121.4
B7 B3 H3 121.8
B7 B3 B4 108.11(13)
C8 B3 B2 105.21(13)
C8 B3 H3 125.0
C8 B3 B4 58.66(11)
C8 B3 B7 59.10(11)
C1 B4 B3 58.62(10)
C1 B4 H4 124.6
C1 B4 B5 59.57(10)
C1 B4 B9 105.05(13)
B3 B4 H4 121.7
B5 B4 B3 107.95(13)
B5 B4 H4 122.0
C8 B4 C1 102.36(13)
C8 B4 B3 58.66(11)
C8 B4 H4 125.0
C8 B4 B5 104.94(13)
C8 B4 B9 58.64(11)
B9 B4 B3 107.22(14)
B9 B4 H4 122.6
B9 B4 B5 59.42(11)
C1 B5 B4 58.61(9)
C1 B5 H5 124.3
C1 B5 B6 58.93(10)
C1 B5 B9 104.83(13)
C1 B5 B10 105.76(14)
B4 B5 H5 121.5
B4 B5 B6 107.72(13)
B4 B5 B10 108.52(14)
B6 B5 H5 121.8
B6 B5 B10 60.11(12)
B9 B5 B4 60.09(11)
B9 B5 H5 122.7
B9 B5 B6 107.36(14)
B9 B5 B10 59.93(11)
B10 B5 H5 121.8
C1 B6 B2 59.41(10)
C1 B6 B5 59.16(10)
C1 B6 H6 123.7
C1 B6 B10 105.82(13)
C1 B6 B11 106.17(13)
B2 B6 B5 108.51(13)
B2 B6 H6 121.2
B2 B6 B10 108.39(14)
B2 B6 B11 60.18(12)
B5 B6 H6 121.4
B5 B6 B10 59.95(11)
B10 B6 H6 122.1
B11 B6 B5 108.41(14)
B11 B6 H6 121.8
B11 B6 B10 60.25(12)
B2 B7 B3 60.09(11)
B2 B7 H7 122.3
B2 B7 B11 60.13(12)
B2 B7 B12 108.02(14)
B3 B7 H7 121.4
B3 B7 B11 108.23(14)
B3 B7 B12 108.28(15)
C8 B7 B2 105.10(14)
C8 B7 B3 58.66(11)
C8 B7 H7 124.3
C8 B7 B11 105.34(15)
C8 B7 B12 59.33(12)
B11 B7 H7 122.2
B12 B7 H7 121.4
B12 B7 B11 59.79(12)
B3 C8 B4 62.68(11)
B3 C8 B7 62.24(12)
B3 C8 H8 118.4
B3 C8 B12 113.34(14)
B4 C8 B7 113.96(14)
B4 C8 H8 117.9
B4 C8 B12 113.80(14)
B7 C8 H8 118.6
B7 C8 B12 61.93(12)
B9 C8 B3 113.35(13)
B9 C8 B4 62.18(11)
B9 C8 B7 113.02(14)
B9 C8 H8 118.8
B9 C8 B12 62.18(12)
B12 C8 H8 118.5
B4 B9 H9 120.7
B4 B9 B10 109.57(14)
B4 B9 B12 109.30(14)
B5 B9 B4 60.49(11)
B5 B9 H9 121.6
B5 B9 B10 60.83(12)
B5 B9 B12 109.11(15)
C8 B9 B4 59.18(11)
C8 B9 B5 106.20(13)
C8 B9 H9 123.7
C8 B9 B10 106.52(15)
C8 B9 B12 59.70(11)
B10 B9 H9 121.4
B10 B9 B12 60.20(12)
B12 B9 H9 120.8
B5 B10 B6 59.94(11)
B5 B10 H10 121.8
B5 B10 B11 107.97(13)
B6 B10 H10 122.4
B6 B10 B11 59.71(12)
B9 B10 B5 59.24(11)
B9 B10 B6 106.69(13)
B9 B10 H10 122.4
B9 B10 B11 107.52(14)
B9 B10 B12 60.16(12)
B11 B10 H10 121.8
B12 B10 B5 107.80(14)
B12 B10 B6 107.23(14)
B12 B10 H10 121.8
B12 B10 B11 59.78(12)
B2 B11 B7 59.50(12)
B2 B11 B10 107.94(14)
B2 B11 H11 121.9
B6 B11 B2 59.82(11)
B6 B11 B7 107.08(14)
B6 B11 B10 60.04(12)
B6 B11 H11 122.1
B7 B11 B10 107.53(15)
B7 B11 H11 122.3
B10 B11 H11 121.7
B12 B11 B2 107.58(14)
B12 B11 B6 107.48(15)
B12 B11 B7 59.87(12)
B12 B11 B10 59.77(12)
B12 B11 H11 122.0
B7 B12 H12 121.5
C8 B12 B7 58.74(12)
C8 B12 B9 58.12(11)
C8 B12 B10 104.85(14)
C8 B12 B11 105.31(14)
C8 B12 H12 124.6
B9 B12 B7 107.09(14)
B9 B12 B10 59.64(12)
B9 B12 B11 107.63(14)
B9 B12 H12 122.3
B10 B12 B7 108.44(15)
B10 B12 B11 60.45(12)
B10 B12 H12 122.1
B11 B12 B7 60.34(12)
B11 B12 H12 121.9
C1 C13 H13A 108.0
C1 C13 H13B 108.0
H13A C13 H13B 107.2
C14 C13 C1 117.28(12)
C14 C13 H13A 108.0
C14 C13 H13B 108.0
C15 C14 C13 120.08(14)
C27 C14 C13 119.79(14)
C27 C14 C15 120.04(14)
C14 C15 C16 123.65(15)
C14 C15 C20 119.67(15)
C16 C15 C20 116.67(16)
C15 C16 H16 119.0
C17 C16 C15 122.00(18)
C17 C16 H16 119.0
C16 C17 H17 119.6
C16 C17 C18 120.8(2)
C18 C17 H17 119.6
C17 C18 H18 120.1
C19 C18 C17 119.86(19)
C19 C18 H18 120.1
C18 C19 H19 119.3
C18 C19 C20 121.50(19)
C20 C19 H19 119.3
C19 C20 C15 119.11(17)
C21 C20 C15 119.37(16)
C21 C20 C19 121.49(17)
C20 C21 H21 119.0
C22 C21 C20 121.95(16)
C22 C21 H21 119.0
C21 C22 C23 121.61(17)
C21 C22 C27 119.42(16)
C23 C22 C27 118.90(18)
C22 C23 H23 119.3
C24 C23 C22 121.41(19)
C24 C23 H23 119.3
C23 C24 H24 120.0
C23 C24 C25 120.08(18)
C25 C24 H24 120.0
C24 C25 H25 119.6
C26 C25 C24 120.9(2)
C26 C25 H25 119.6
C25 C26 H26 119.1
C25 C26 C27 121.74(18)
C27 C26 H26 119.1
C14 C27 C22 119.45(16)
C14 C27 C26 123.54(15)
C26 C27 C22 116.99(15)

loop_
_geom_bond_atom_site_label_1
_geom_bond_atom_site_label_2
_geom_bond_distance
C1 B2 1.727(2)
C1 B3 1.704(2)
C1 B4 1.706(2)
C1 B5 1.723(2)
C1 B6 1.719(2)
C1 C13 1.538(2)
B2 H2 1.1000
B2 B3 1.765(3)
B2 B6 1.765(3)
B2 B7 1.760(3)
B2 B11 1.771(3)
B3 H3 1.1000
B3 B4 1.773(3)
B3 B7 1.766(3)
B3 C8 1.704(3)
B4 H4 1.1000
B4 B5 1.762(3)
B4 C8 1.704(3)
B4 B9 1.755(3)
B5 H5 1.1000
B5 B6 1.771(3)
B5 B9 1.743(3)
B5 B10 1.771(3)
B6 H6 1.1000
B6 B10 1.774(3)
B6 B11 1.768(3)
B7 H7 1.1000
B7 C8 1.712(3)
B7 B11 1.775(3)
B7 B12 1.767(3)
C8 H8 1.1000
C8 B9 1.694(3)
C8 B12 1.723(3)
B9 H9 1.1000
B9 B10 1.755(3)
B9 B12 1.765(3)
B10 H10 1.1000
B10 B11 1.778(3)
B10 B12 1.765(3)
B11 H11 1.1000
B11 B12 1.766(3)
B12 H12 1.1000
C13 H13A 0.9700
C13 H13B 0.9700
C13 C14 1.515(2)
C14 C15 1.413(2)
C14 C27 1.411(2)
C15 C16 1.427(2)
C15 C20 1.434(2)
C16 H16 0.9300
C16 C17 1.353(3)
C17 H17 0.9300
C17 C18 1.409(3)
C18 H18 0.9300
C18 C19 1.342(3)
C19 H19 0.9300
C19 C20 1.430(3)
C20 C21 1.389(3)
C21 H21 0.9300
C21 C22 1.387(3)
C22 C23 1.432(3)
C22 C27 1.439(2)
C23 H23 0.9300
C23 C24 1.342(3)
C24 H24 0.9300
C24 C25 1.408(3)
C25 H25 0.9300
C25 C26 1.357(2)
C26 H26 0.9300
C26 C27 1.424(2)
